data_2202343
loop_
_publ_author_name
'Wang, Jian-Feng'
'Fang, Mei-Juan'
'Zhao, Yu-Fen'
'Huang, Yao-Jian'
'Su, Wen-Jin'
'Ng, Seik Weng'

_publ_section_title
;
 8-Hydroxy-(S)-3-methyl-1-oxoisochromane-5-carboxylic acid (5-carboxymellein)
;
_journal_coden_ASTM ACSEBH
_journal_issue 8
_journal_name_full
;
 Acta Crystallographica, Section E: Structure Reports Online
;
_journal_page_first m1208
_journal_page_last m1209
_journal_paper_doi 10.1107/s1600536803016313
_journal_volume 59
_journal_year 2003
_chemical_formula_iupac 'C11 H10 O5'
_chemical_formula_moiety 'C11 H10 O5'
_chemical_formula_sum 'C11 H10 O5'
_chemical_formula_weight 222.19
_chemical_name_common 5-Carboxymellein
_space_group_IT_number 4
_symmetry_cell_setting monoclinic
_symmetry_space_group_name_Hall 'P 2yb'
_symmetry_space_group_name_H-M 'P 1 21 1'
_cell_angle_alpha 90.00
_cell_angle_beta 101.723(3)
_cell_angle_gamma 90.00
_cell_formula_units_Z 2
_cell_length_a 7.3351(4)
_cell_length_b 9.0510(5)
_cell_length_c 7.4211(5)
_cell_measurement_temperature 298(2)
_cell_volume 482.41(5)
_diffrn_ambient_temperature 298(2)
_exptl_crystal_density_diffrn 1.530
_cod_depositor_comments
;
The following automatic conversions were performed:
'_symmetry_cell_setting' value 'Monoclinic' changed to 'monoclinic'
according to '/home/saulius/struct/CIF-dictionaries/cif_core.dic'
dictionary named 'cif_core.dic' version 2.4.1 from 2010-06-29.

Automatic conversion script
Id: cif_fix_enum 1527 2010-12-29 10:47:43Z saulius 
;
_cod_original_sg_symbol_H-M 'P 21'
_cod_database_code 2202343

loop_
_symmetry_equiv_pos_as_xyz
'x, y, z'
'-x, y+1/2, -z'

loop_
_atom_site_label
_atom_site_fract_x
_atom_site_fract_y
_atom_site_fract_z
_atom_site_U_iso_or_equiv
_atom_site_adp_type
_atom_site_calc_flag
_atom_site_refinement_flags
_atom_site_occupancy
_atom_site_disorder_assembly
_atom_site_disorder_group
_atom_site_type_symbol
O1 0.1754(6) 0.4999(4) 0.4401(6) 0.0510(10) Uani d D 1 . . O
O2 0.3626(6) 0.5466(5) 0.7055(6) 0.0600(10) Uani d . 1 . . O
O3 0.4325(6) -0.1346(5) 0.7679(5) 0.0510(10) Uani d D 1 . . O
O4 0.1985(6) -0.2027(5) 0.4657(6) 0.0500(10) Uani d . 1 . . O
O5 0.1254(5) -0.0469(4) 0.2428(5) 0.0440(10) Uani d . 1 . . O
C1 0.2898(7) 0.4602(6) 0.5942(7) 0.0380(10) Uani d . 1 . . C
C2 0.3238(7) 0.2995(6) 0.6155(7) 0.0330(10) Uani d . 1 . . C
C3 0.4332(9) 0.2578(7) 0.7855(7) 0.046(2) Uani d . 1 . . C
C4 0.4724(7) 0.1131(6) 0.8296(7) 0.043(2) Uani d . 1 . . C
C5 0.3946(8) 0.0033(6) 0.7103(8) 0.042(2) Uani d . 1 . . C
C6 0.2898(7) 0.0413(7) 0.5374(7) 0.0330(10) Uani d . 1 . . C
C7 0.2549(7) 0.1905(6) 0.4880(6) 0.0310(10) Uani d . 1 . . C
C8 0.2028(7) -0.0758(7) 0.4124(7) 0.0380(10) Uani d . 1 . . C
C9 0.1390(8) 0.2185(6) 0.2988(7) 0.0390(10) Uani d . 1 . . C
C10 0.1635(8) 0.0972(6) 0.1676(6) 0.0380(10) Uani d . 1 . . C
C11 0.0335(9) 0.1096(9) -0.0148(8) 0.059(2) Uani d . 1 . . C
H1o 0.195(8) 0.592(2) 0.439(9) 0.062 Uiso d D 1 . . H
H3o 0.373(8) -0.200(6) 0.697(8) 0.061 Uiso d D 1 . . H
H3 0.4804 0.3306 0.8706 0.055 Uiso calc R 1 . . H
H4 0.5516 0.0888 0.9401 0.052 Uiso calc R 1 . . H
H9a 0.0088 0.2251 0.3064 0.047 Uiso calc R 1 . . H
H9b 0.1751 0.3120 0.2527 0.047 Uiso calc R 1 . . H
H10 0.2920 0.0985 0.1491 0.046 Uiso calc R 1 . . H
H11a 0.0566 0.0304 -0.0931 0.089 Uiso calc R 1 . . H
H11b 0.0529 0.2025 -0.0705 0.089 Uiso calc R 1 . . H
H11c -0.0927 0.1041 0.0020 0.089 Uiso calc R 1 . . H

loop_
_atom_site_aniso_label
_atom_site_aniso_U_11
_atom_site_aniso_U_22
_atom_site_aniso_U_33
_atom_site_aniso_U_12
_atom_site_aniso_U_13
_atom_site_aniso_U_23
O1 0.072(3) 0.031(2) 0.040(2) -0.001(2) -0.014(2) -0.007(2)
O2 0.088(3) 0.036(2) 0.043(2) -0.004(2) -0.016(2) -0.006(2)
O3 0.070(3) 0.034(3) 0.040(2) 0.006(2) -0.007(2) 0.004(2)
O4 0.075(3) 0.028(3) 0.044(2) 0.003(2) 0.004(2) 0.003(2)
O5 0.065(2) 0.031(2) 0.029(2) -0.005(2) -0.009(2) -0.003(2)
C1 0.052(4) 0.029(3) 0.031(3) -0.006(3) 0.004(3) 0.000(3)
C2 0.042(3) 0.030(3) 0.024(2) -0.006(3) 0.000(2) 0.000(2)
C3 0.056(4) 0.042(4) 0.034(3) -0.008(3) 0.000(3) -0.008(3)
C4 0.052(3) 0.042(4) 0.030(3) 0.000(3) -0.004(2) 0.010(3)
C5 0.050(4) 0.037(4) 0.037(3) 0.002(3) 0.004(3) 0.003(3)
C6 0.037(3) 0.032(3) 0.029(3) 0.004(3) 0.001(2) -0.002(2)
C7 0.033(3) 0.034(3) 0.025(3) 0.002(3) 0.002(2) 0.004(2)
C8 0.045(3) 0.037(4) 0.029(3) 0.000(3) 0.000(2) -0.004(3)
C9 0.054(3) 0.034(3) 0.024(3) 0.006(3) -0.004(3) 0.006(3)
C10 0.055(3) 0.036(3) 0.020(2) -0.002(3) -0.002(2) 0.004(2)
C11 0.067(4) 0.067(5) 0.032(3) 0.007(4) -0.016(3) -0.003(3)

loop_
_geom_bond_atom_site_label_1
_geom_bond_atom_site_label_2
_geom_bond_site_symmetry_2
_geom_bond_distance
_geom_bond_publ_flag
O1 C1 . 1.323(6) yes
O2 C1 . 1.183(6) yes
O3 C5 . 1.330(7) yes
O4 C8 . 1.217(7) yes
O5 C8 . 1.298(6) yes
O5 C10 . 1.467(6) yes
C1 C2 . 1.479(8) yes
C2 C7 . 1.390(7) yes
C2 C3 . 1.402(7) yes
C3 C4 . 1.366(8) yes
C4 C5 . 1.375(8) yes
C5 C6 . 1.398(7) yes
C6 C7 . 1.409(8) yes
C6 C8 . 1.467(8) yes
C7 C9 . 1.508(7) yes
C9 C10 . 1.502(7) yes
C10 C11 . 1.493(7) yes
O1 H1o . 0.850(10) no
O3 H3o . 0.850(10) no
C3 H3 . 0.93 no
C4 H4 . 0.93 no
C9 H9a . 0.97 no
C9 H9b . 0.97 no
C10 H10 . 0.98 no
C11 H11a . 0.96 no
C11 H11b . 0.96 no
C11 H11c . 0.96 no

loop_
_cod_related_entry_id
_cod_related_entry_database
_cod_related_entry_code
1 ChemSpider 426324
